data_2011927
loop_
_publ_author_name
'Schr\"oder, J\"org'
'Wenzel, Herbert'
'Stammler, Hans-Georg'
'Stammler, Anja'
'Neumann, Beate'
'Tschesche, Harald'

_publ_section_title
;
 Novel heterocyclic inhibitors of matrix metalloproteinases: three
 6<i>H</i>-1,3,4-thiadiazines
;
_journal_issue 5
_journal_name_full 'Acta Crystallographica Section C'
_journal_page_first 593
_journal_page_last 596
_journal_paper_doi 10.1107/S0108270101002372
_journal_volume 57
_journal_year 2001
_chemical_formula_moiety 'C18 H17 F N4 O3 S2'
_chemical_formula_sum 'C18 H17 F N4 O3 S2'
_chemical_formula_weight 420.48
_chemical_name_systematic
;
(2R)-N-[5-(4-fluoro-phenyl)-6H-1,3,4-thiadiazin-2-yl]-2-
[(phenylsulfonyl)amino]propanamide
;
_space_group_IT_number 19
_symmetry_cell_setting orthorhombic
_symmetry_space_group_name_Hall 'P 2ac 2ab'
_symmetry_space_group_name_H-M 'P 21 21 21'
_audit_creation_method SHELXL97
_cell_angle_alpha 90
_cell_angle_beta 90
_cell_angle_gamma 90
_cell_formula_units_Z 4
_cell_length_a 9.675(19)
_cell_length_b 12.704(19)
_cell_length_c 15.606(15)
_cell_measurement_reflns_used 20
_cell_measurement_temperature 173(2)
_cell_measurement_theta_max 11.5
_cell_measurement_theta_min 2.6
_cell_volume 1918(5)
_computing_cell_refinement P3/PC
_computing_data_collection 'P3/PC (Siemens, 1993)'
_computing_data_reduction 'SHELXTL-Plus (Sheldrick, 1990a)'
_computing_molecular_graphics 'ORTEP3 for Windows (Farrugia, 1997)'
_computing_publication_material 'SHELXL97 and PLATON (Spek, 1990)'
_computing_structure_refinement 'SHELXL97 (Sheldrick, 1997)'
_computing_structure_solution 'SHELXS97 (Sheldrick, 1990b)'
_diffrn_ambient_temperature 173(2)
_diffrn_measured_fraction_theta_full .996
_diffrn_measured_fraction_theta_max .996
_diffrn_measurement_device_type 'Siemens P2~1~'
_diffrn_measurement_method 'Wyckoff scan'
_diffrn_radiation_monochromator graphite
_diffrn_radiation_source 'normal-focus sealed tube'
_diffrn_radiation_type MoK\a
_diffrn_radiation_wavelength .71073
_diffrn_reflns_av_R_equivalents .045
_diffrn_reflns_av_sigmaI/netI .049
_diffrn_reflns_limit_h_max 13
_diffrn_reflns_limit_h_min -13
_diffrn_reflns_limit_k_max 17
_diffrn_reflns_limit_k_min -17
_diffrn_reflns_limit_l_max 21
_diffrn_reflns_limit_l_min -21
_diffrn_reflns_number 6306
_diffrn_reflns_theta_full 30.06
_diffrn_reflns_theta_max 30.06
_diffrn_reflns_theta_min 2.07
_diffrn_standards_decay_% 0
_diffrn_standards_interval_count 100
_diffrn_standards_number 3
_exptl_absorpt_coefficient_mu .315
_exptl_absorpt_correction_type none
_exptl_crystal_colour colourless
_exptl_crystal_density_diffrn 1.456
_exptl_crystal_density_method 'not measured'
_exptl_crystal_description needle
_exptl_crystal_F_000 872
_exptl_crystal_size_max 1.0
_exptl_crystal_size_mid .6
_exptl_crystal_size_min .6
_refine_diff_density_max .34
_refine_diff_density_min -.43
_refine_ls_abs_structure_details 'Flack (1983)'
_refine_ls_abs_structure_Flack -.12(8)
_refine_ls_extinction_method none
_refine_ls_goodness_of_fit_ref 1.011
_refine_ls_hydrogen_treatment mixed
_refine_ls_matrix_type full
_refine_ls_number_parameters 262
_refine_ls_number_reflns 5271
_refine_ls_number_restraints 0
_refine_ls_restrained_S_all 1.011
_refine_ls_R_factor_all .060
_refine_ls_R_factor_gt .049
_refine_ls_shift/su_max .001
_refine_ls_shift/su_mean .000
_refine_ls_structure_factor_coef Fsqd
_refine_ls_weighting_details 'w = 1/[\s^2^(Fo^2^)+(0.0722P)^2^+0.8564P] where P=(Fo^2^+2Fc^2^)/3'
_refine_ls_weighting_scheme calc
_refine_ls_wR_factor_ref .128
_reflns_number_gt 4615
_reflns_number_total 5271
_reflns_threshold_expression I>2\s(I)
_cod_data_source_file av1070.cif
_cod_data_source_block II
_cod_original_sg_symbol_H-M P212121
_cod_database_code 2011927
_cod_database_fobs_code 2011927

loop_
_symmetry_equiv_pos_as_xyz
'x, y, z'
'-x+1/2, -y, z+1/2'
'-x, y+1/2, -z+1/2'
'x+1/2, -y+1/2, -z'

loop_
_atom_site_label
_atom_site_fract_x
_atom_site_fract_y
_atom_site_fract_z
_atom_site_U_iso_or_equiv
_atom_site_adp_type
_atom_site_calc_flag
_atom_site_refinement_flags
_atom_site_occupancy
_atom_site_disorder_assembly
_atom_site_disorder_group
_atom_site_type_symbol
S1 .09325(6) .77278(5) .31052(4) .02420(14) Uani d . 1 . . S
S2 .17513(7) .50883(5) .58954(4) .02467(14) Uani d . 1 . . S
N1 .3671(2) .8371(2) .22849(14) .0289(5) Uani d . 1 . . N
N2 .3699(2) .8075(2) .31511(14) .0285(5) Uani d . 1 . . N
N3 .2754(2) .76999(19) .44485(13) .0224(4) Uani d . 1 . . N
H3N .363(4) .759(3) .463(2) .037(9) Uiso d . 1 . . H
N4 .1390(2) .62762(18) .62024(13) .0232(4) Uani d . 1 . . N
H4N .052(5) .634(3) .637(3) .051(12) Uiso d . 1 . . H
O1 .04966(18) .77390(17) .48789(12) .0279(4) Uani d . 1 . . O
O2 .3221(2) .49252(17) .60224(12) .0350(5) Uani d . 1 . . O
O3 .0773(3) .44185(17) .63244(13) .0352(5) Uani d . 1 . . O
F1 .3034(3) .9218(2) -.16711(12) .0593(7) Uani d . 1 . . F
C1 .2067(4) .7757(2) .02291(18) .0349(6) Uani d . 1 . . C
H1 .1514 .7170 .0386 .042 Uiso calc R 1 . . H
C2 .2143(4) .8060(3) -.06292(19) .0425(8) Uani d . 1 . . C
H2 .1649 .7688 -.1059 .051 Uiso calc R 1 . . H
C3 .2953(4) .8915(3) -.08354(18) .0375(7) Uani d . 1 . . C
C4 .3687(3) .9493(3) -.02380(18) .0335(6) Uani d . 1 . . C
H4 .4228 1.0083 -.0404 .040 Uiso calc R 1 . . H
C5 .3604(3) .9181(2) .06178(17) .0285(5) Uani d . 1 . . C
H5 .4100 .9562 .1042 .034 Uiso calc R 1 . . H
C6 .2797(3) .8307(2) .08625(16) .0238(5) Uani d . 1 . . C
C7 .2741(3) .7991(2) .17787(16) .0228(5) Uani d . 1 . . C
C8 .1631(3) .7255(2) .20965(16) .0298(5) Uani d . 1 . . C
H8A .2024 .6542 .2177 .036 Uiso calc R 1 . . H
H8B .0882 .7207 .1666 .036 Uiso calc R 1 . . H
C9 .2571(3) .7875(2) .35682(15) .0212(4) Uani d . 1 . . C
C10 .1728(3) .75567(19) .50393(15) .0214(4) Uani d . 1 . . C
C11 .2220(3) .7174(2) .59211(15) .0236(5) Uani d . 1 . . C
H11 .3211 .6956 .5881 .028 Uiso calc R 1 . . H
C12 .2083(4) .8058(3) .6576(2) .0392(7) Uani d . 1 . . C
H12A .1109 .8259 .6630 .059 Uiso calc R 1 . . H
H12B .2624 .8668 .6387 .059 Uiso calc R 1 . . H
H12C .2428 .7816 .7133 .059 Uiso calc R 1 . . H
C13 .1483(3) .4990(2) .47732(15) .0238(5) Uani d . 1 . . C
C14 .0141(3) .4948(2) .44451(17) .0278(5) Uani d . 1 . . C
H14 -.0637 .5002 .4814 .033 Uiso calc R 1 . . H
C15 -.0030(3) .4825(2) .35636(18) .0316(6) Uani d . 1 . . C
H15 -.0935 .4809 .3327 .038 Uiso calc R 1 . . H
C16 .1113(3) .4726(2) .30260(17) .0324(6) Uani d . 1 . . C
H16 .0983 .4627 .2428 .039 Uiso calc R 1 . . H
C17 .2444(4) .4770(3) .33623(19) .0391(7) Uani d . 1 . . C
H17 .3221 .4703 .2994 .047 Uiso calc R 1 . . H
C18 .2639(3) .4913(3) .42403(17) .0361(6) Uani d . 1 . . C
H18 .3545 .4958 .4473 .043 Uiso calc R 1 . . H

loop_
_atom_site_aniso_label
_atom_site_aniso_U_11
_atom_site_aniso_U_22
_atom_site_aniso_U_33
_atom_site_aniso_U_12
_atom_site_aniso_U_13
_atom_site_aniso_U_23
S1 .0176(2) .0352(3) .0198(3) -.0027(2) -.0020(2) .0014(2)
S2 .0276(3) .0302(3) .0162(2) .0046(3) -.0007(2) .0030(2)
N1 .0253(10) .0446(13) .0170(9) -.0067(10) -.0006(8) .0072(9)
N2 .0205(9) .0471(13) .0180(9) -.0046(9) -.0028(8) .0079(9)
N3 .0173(8) .0325(11) .0173(9) -.0011(9) -.0008(7) .0037(8)
N4 .0205(9) .0310(10) .0181(9) -.0007(9) .0041(8) .0019(8)
O1 .0172(7) .0428(11) .0237(8) .0023(8) .0002(6) .0060(8)
O2 .0312(9) .0472(11) .0266(9) .0166(10) -.0058(8) -.0006(9)
O3 .0473(12) .0334(10) .0248(9) -.0064(10) .0043(9) .0066(8)
F1 .0914(18) .0667(14) .0197(9) -.0189(14) .0008(10) .0077(9)
C1 .0509(18) .0305(13) .0233(12) -.0073(13) -.0033(11) .0011(11)
C2 .067(2) .0407(16) .0201(12) -.0077(16) -.0079(13) -.0029(11)
C3 .0500(19) .0445(16) .0179(12) .0002(14) .0022(12) .0061(11)
C4 .0329(13) .0420(15) .0257(13) -.0041(13) .0043(11) .0071(11)
C5 .0239(12) .0387(14) .0228(11) -.0048(11) .0013(10) .0032(10)
C6 .0250(11) .0284(11) .0181(10) .0015(10) .0017(9) .0012(9)
C7 .0237(11) .0262(11) .0185(10) .0016(9) -.0001(8) .0013(8)
C8 .0371(14) .0320(12) .0202(11) -.0104(12) .0012(10) -.0028(10)
C9 .0217(10) .0250(11) .0169(10) -.0002(9) -.0013(8) .0026(8)
C10 .0201(10) .0278(11) .0162(9) -.0015(9) .0001(8) .0017(8)
C11 .0205(10) .0339(12) .0165(9) -.0041(10) -.0014(8) .0033(10)
C12 .0525(19) .0383(15) .0267(13) -.0128(14) -.0015(13) -.0076(12)
C13 .0275(12) .0265(11) .0176(10) .0006(10) -.0011(8) .0007(9)
C14 .0271(12) .0338(14) .0225(11) -.0012(11) .0012(9) -.0021(10)
C15 .0360(14) .0348(14) .0241(12) -.0094(12) -.0061(10) -.0011(11)
C16 .0467(16) .0328(13) .0177(11) -.0083(12) .0003(11) -.0011(10)
C17 .0418(16) .0525(19) .0229(12) -.0022(15) .0084(11) -.0041(12)
C18 .0290(13) .0563(19) .0230(13) .0036(14) .0017(10) .0010(13)

loop_
_atom_type_symbol
_atom_type_description
_atom_type_scat_dispersion_real
_atom_type_scat_dispersion_imag
_atom_type_scat_source
C C .0033 .0016 'International Tables Vol C Tables 4.2.6.8 and 6.1.1.4'
H H .0000 .0000 'International Tables Vol C Tables 4.2.6.8 and 6.1.1.4'
N N .0061 .0033 'International Tables Vol C Tables 4.2.6.8 and 6.1.1.4'
O O .0106 .0060 'International Tables Vol C Tables 4.2.6.8 and 6.1.1.4'
F F .0171 .0103 'International Tables Vol C Tables 4.2.6.8 and 6.1.1.4'
S S .1246 .1234 'International Tables Vol C Tables 4.2.6.8 and 6.1.1.4'

loop_
_geom_angle_atom_site_label_1
_geom_angle_atom_site_label_2
_geom_angle_atom_site_label_3
_geom_angle
C9 S1 C8 93.21(15)
O3 S2 O2 119.79(16)
O3 S2 N4 105.73(15)
O2 S2 N4 107.70(13)
O3 S2 C13 108.76(14)
O2 S2 C13 105.54(12)
N4 S2 C13 109.01(12)
C7 N1 N2 120.2(2)
C9 N2 N1 121.3(2)
C10 N3 C9 126.1(2)
C10 N3 H3N 117(2)
C9 N3 H3N 116(2)
C11 N4 S2 121.23(19)
C11 N4 H4N 123(3)
S2 N4 H4N 112(3)
C2 C1 C6 120.9(3)
C2 C1 H1 119.6
C6 C1 H1 119.6
C3 C2 C1 118.1(3)
C3 C2 H2 120.9
C1 C2 H2 120.9
F1 C3 C2 118.6(3)
F1 C3 C4 117.8(3)
C2 C3 C4 123.6(3)
C3 C4 C5 117.7(3)
C3 C4 H4 121.2
C5 C4 H4 121.2
C4 C5 C6 121.0(3)
C4 C5 H5 119.5
C6 C5 H5 119.5
C1 C6 C5 118.7(2)
C1 C6 C7 121.7(2)
C5 C6 C7 119.6(2)
N1 C7 C6 117.5(2)
N1 C7 C8 121.8(2)
C6 C7 C8 120.7(2)
C7 C8 S1 110.18(19)
C7 C8 H8A 109.6
S1 C8 H8A 109.6
C7 C8 H8B 109.6
S1 C8 H8B 109.6
H8A C8 H8B 108.1
N2 C9 N3 114.6(2)
N2 C9 S1 125.2(2)
N3 C9 S1 120.08(18)
O1 C10 N3 122.5(2)
O1 C10 C11 122.6(2)
N3 C10 C11 114.9(2)
N4 C11 C12 109.0(2)
N4 C11 C10 110.2(2)
C12 C11 C10 109.9(2)
N4 C11 H11 109.2
C12 C11 H11 109.2
C10 C11 H11 109.2
C11 C12 H12A 109.5
C11 C12 H12B 109.5
H12A C12 H12B 109.5
C11 C12 H12C 109.5
H12A C12 H12C 109.5
H12B C12 H12C 109.5
C14 C13 C18 121.5(3)
C14 C13 S2 120.01(19)
C18 C13 S2 118.4(2)
C15 C14 C13 118.5(2)
C15 C14 H14 120.8
C13 C14 H14 120.8
C16 C15 C14 120.6(3)
C16 C15 H15 119.7
C14 C15 H15 119.7
C17 C16 C15 120.2(3)
C17 C16 H16 119.9
C15 C16 H16 119.9
C16 C17 C18 120.0(3)
C16 C17 H17 120.0
C18 C17 H17 120.0
C17 C18 C13 119.1(3)
C17 C18 H18 120.5
C13 C18 H18 120.5

loop_
_geom_bond_atom_site_label_1
_geom_bond_atom_site_label_2
_geom_bond_site_symmetry_2
_geom_bond_distance
_geom_bond_publ_flag
S1 C9 . 1.752(4) y
S1 C8 . 1.816(3) y
S2 O3 . 1.438(3) ?
S2 O2 . 1.451(3) ?
S2 N4 . 1.621(3) ?
S2 C13 . 1.775(3) ?
N1 C7 . 1.291(4) y
N1 N2 . 1.404(3) y
N2 C9 . 1.296(4) y
N3 C10 . 1.367(3) ?
N3 C9 . 1.403(3) y
N3 H3N . .90(4) ?
N4 C11 . 1.463(4) ?
N4 H4N . .88(5) ?
O1 C10 . 1.239(4) ?
F1 C3 . 1.362(3) ?
C1 C2 . 1.396(4) ?
C1 C6 . 1.401(4) ?
C1 H1 . .9500 ?
C2 C3 . 1.377(5) ?
C2 H2 . .9500 ?
C3 C4 . 1.383(4) ?
C4 C5 . 1.396(4) ?
C4 H4 . .9500 ?
C5 C6 . 1.410(4) ?
C5 H5 . .9500 ?
C6 C7 . 1.486(4) ?
C7 C8 . 1.508(4) ?
C8 H8A . .9900 ?
C8 H8B . .9900 ?
C10 C11 . 1.535(4) ?
C11 C12 . 1.524(4) ?
C11 H11 . 1.0000 ?
C12 H12A . .9800 ?
C12 H12B . .9800 ?
C12 H12C . .9800 ?
C13 C14 . 1.397(4) ?
C13 C18 . 1.397(4) ?
C14 C15 . 1.394(4) ?
C14 H14 . .9500 ?
C15 C16 . 1.394(5) ?
C15 H15 . .9500 ?
C16 C17 . 1.392(5) ?
C16 H16 . .9500 ?
C17 C18 . 1.395(4) ?
C17 H17 . .9500 ?
C18 H18 . .9500 ?

loop_
_geom_hbond_atom_site_label_D
_geom_hbond_atom_site_label_H
_geom_hbond_atom_site_label_A
_geom_hbond_site_symmetry_A
_geom_hbond_distance_DH
_geom_hbond_distance_HA
_geom_hbond_distance_DA
_geom_hbond_angle_DHA
N3 H3N O1 4_566 .90(4) 2.01(4) 2.907(6) 174(3)
N4 H4N N2 4_466 .88(5) 2.06(5) 2.911(6) 163(4)

loop_
_cod_related_entry_id
_cod_related_entry_database
_cod_related_entry_code
1 ChemSpider 8312438
